data_4343884
loop_
_publ_author_name
'Nilsson, K.B.'
'Maliarik, M.'
'Persson, I.'
'Ullstroem, A.S.'
'Eriksson, L.'
'Fischer, A.'
'Sandstroem, M.'

_publ_section_title
;
 The coordination chemistry of the mercury(II) in liquid and aqueous
 ammonia solution and the crystal structure of tetraamminemercury(II)
 perchlorate
;
_journal_name_full 'Inorganic Chemistry'
_journal_page_first 1953
_journal_page_last 1964
_journal_volume 47
_journal_year 2008
_chemical_formula_sum 'Cl2 H12 Hg N4 O8'
_chemical_name_systematic '(Hg (N H3)4) (Cl O4)2'
_space_group_IT_number 62
_symmetry_space_group_name_Hall '-P 2ac 2n'
_symmetry_space_group_name_H-M 'P n m a'
_cell_angle_alpha 90
_cell_angle_beta 90
_cell_angle_gamma 90
_cell_formula_units_Z 4
_cell_length_a 10.8918
_cell_length_b 8.031
_cell_length_c 13.847
_cell_volume 1211.225
_citation_journal_id_ASTM INOCAJ
_cod_data_source_file Nilsson_INOCAJ_2008_1408.cif
_cod_data_source_block H12Cl2Hg1N4O8
_cod_original_formula_sum 'H12 Cl2 Hg1 N4 O8'
_cod_database_code 4343884

loop_
_symmetry_equiv_pos_as_xyz
x,y,z
-x+1/2,-y,z+1/2
x+1/2,-y+1/2,-z+1/2
-x,y+1/2,-z
-x,-y,-z
x-1/2,y,-z-1/2
-x-1/2,y-1/2,z-1/2
x,-y-1/2,z

loop_
_atom_site_label
_atom_site_type_symbol
_atom_site_fract_x
_atom_site_fract_y
_atom_site_fract_z
_atom_site_occupancy
_atom_site_U_iso_or_equiv
O2 O-2 1.0977 0.25 0.4023 1 0.0
O5 O-2 1.415 0.25 0.52 1 0.0
H4 H+1 0.9961 0.1512 0.6296 0.5 0.0
Cl1 Cl+7 1.0118 0.25 0.3352 1 0.0
O6 O-2 1.2913 0.1154 0.6148 1 0.0
H8 H+1 0.7413 0.2175 0.3983 0.5 0.0
O4 O-2 1.4448 0.25 0.6759 1 0.0
O3 O-2 1.06 0.25 0.2487 1 0.0
N1 N-3 0.6914 0.4841 0.6556 1 0.0
H3 H+1 0.6489 0.4562 0.708 1 0.0
H7 H+1 0.6221 0.1803 0.4404 0.5 0.0
Cl2 Cl+7 1.3625 0.25 0.6049 1 0.0
H5 H+1 0.9926 0.3289 0.6493 0.5 0.0
H1 H+1 0.6425 0.5369 0.6142 1 0.0
N2 N-3 0.9726 0.25 0.607 1 0.0
H9 H+1 0.6601 0.3523 0.427 0.5 0.0
H6 H+1 1.0099 0.2698 0.551 0.5 0.0
N3 N-3 0.6857 0.25 0.4414 1 0.0
O1 O-2 0.9404 0.1156 0.3471 1 0.0
Hg1 Hg+2 0.76749 0.25 0.58468 1 0.0
H2 H+1 0.7532 0.5507 0.6723 1 0.0
